data_4031197
loop_
_publ_author_name
'Elemans, J.B.A.A.'
'Verschoor, G.C.'

_publ_section_title
;
 Investigations on hydrated iodates of Ni and Co-II crystal structures
;
_journal_name_full 'Journal of Inorganic and Nuclear Chemistry'
_journal_page_first 3183
_journal_page_last 3189
_journal_volume 35
_journal_year 1973
_chemical_formula_sum 'Co H4 I2 O8'
_chemical_name_systematic 'Co (I O3)2 (H2 O)2'
_space_group_IT_number 2
_symmetry_space_group_name_Hall '-P 1'
_symmetry_space_group_name_H-M 'P -1'
_cell_angle_alpha 92.55
_cell_angle_beta 98.72
_cell_angle_gamma 91.43
_cell_formula_units_Z 2
_cell_length_a 10.858
_cell_length_b 4.9
_cell_length_c 6.686
_cell_volume 351.082
_citation_journal_id_ASTM JINCAO
_cod_data_source_file Elemans_JINCAO_1973_1019.cif
_cod_data_source_block H4Co1I2O8
_cod_original_cell_volume 351.0822
_cod_original_formula_sum 'H4 Co1 I2 O8'
_cod_database_code 4031197

loop_
_symmetry_equiv_pos_as_xyz
x,y,z
-x,-y,-z

loop_
_atom_site_label
_atom_site_type_symbol
_atom_site_fract_x
_atom_site_fract_y
_atom_site_fract_z
_atom_site_occupancy
_atom_site_U_iso_or_equiv
O8 O-2 0.4855 0.2983 0.2371 1 0.0
O2 O-2 0.3306 -0.2088 0.0145 1 0.0
Co2 Co+2 0.5 0 0 1 0.0
O5 O-2 0.1465 0.2464 -0.0919 1 0.0
O3 O-2 0.3567 -0.1533 0.4287 1 0.0
O1 O-2 0.1217 -0.2035 0.2091 1 0.0
I1 I+5 0.2708 -0.36007 0.22415 1 0.0
O6 O-2 0.3855 0.2338 -0.1972 1 0.0
O4 O-2 -0.0227 0.2714 0.2409 1 0.0
O7 O-2 0.1831 0.3532 -0.4762 1 0.0
Co1 Co+2 0 0 0 1 0.0
I2 I+5 0.22905 0.10439 -0.29031 1 0.0
